data_2022508
loop_
_publ_author_name
'O\'smia\/lowski, Borys'
'Dziuk, B\/la\.zej'
'Ejsmont, Krzysztof'
'Checi\'nska, Lilianna'
'Dobrza\'nska, Liliana'

_publ_section_title
;
 Effect of conjugated system extension on structural features and
 electron-density distribution in charge--transfer difluoroborates
;
_journal_coeditor_code WV3007
_journal_issue 12
_journal_name_full 'Acta Crystallographica Section C'
_journal_page_first 807
_journal_page_last 813
_journal_paper_doi 10.1107/S2053229621012249
_journal_volume 77
_journal_year 2021
_chemical_formula_iupac 'C18 H18 B F2 N3 O'
_chemical_formula_moiety 'C18 H18 B F2 N3 O'
_chemical_formula_sum 'C18 H18 B F2 N3 O'
_chemical_formula_weight 341.16
_chemical_name_systematic
3-{(1<i>E</i>,3<i>E</i>)-4-[4-(Dimethylamino)phenyl]buta-1,3-dien-1-yl}-1,1-difluoro-1<i>H</i>-pyrido[1,2-<i>c</i>][1,3,5,2]oxadiazaborinin-9-ium-1-uide
_space_group_crystal_system triclinic
_space_group_IT_number 2
_space_group_name_Hall '-P 1'
_space_group_name_H-M_alt 'P -1'
_atom_sites_solution_hydrogens geom
_audit_creation_method SHELXL-2014/7
_cell_angle_alpha 93.518(4)
_cell_angle_beta 105.066(4)
_cell_angle_gamma 95.613(3)
_cell_formula_units_Z 2
_cell_length_a 8.1445(3)
_cell_length_b 8.2758(3)
_cell_length_c 12.7398(6)
_cell_measurement_reflns_used 8425
_cell_measurement_temperature 100.0(2)
_cell_measurement_theta_max 28.6100
_cell_measurement_theta_min 2.4600
_cell_volume 821.83(6)
_computing_cell_refinement
;
CrysAlis PRO (Oxford Diffraction, 2014)
;
_computing_data_collection
;
CrysAlis PRO (Oxford Diffraction, 2014)
;
_computing_data_reduction
;
CrysAlis PRO (Oxford Diffraction, 2014)
;
_computing_molecular_graphics
;
SHELXTL (Sheldrick, 2008),
Mercury (Macrae <i>et al.</i>, 2020) and
<i>POV-Ray</i> (Persistence of Vision, 2004)
;
_computing_publication_material
;
SHELXL2014 (Sheldrick, 2015)
;
_computing_structure_refinement
;
SHELXL2014 (Sheldrick, 2015)
;
_computing_structure_solution
;
SHELXS2014 (Sheldrick, 2008)
;
_diffrn_ambient_temperature 100.0(2)
_diffrn_measured_fraction_theta_full 0.992
_diffrn_measured_fraction_theta_max 0.919
_diffrn_measurement_device_type 'Oxford Diffraction SuperNova Dual Source diffractometer with an Eos detector'
_diffrn_measurement_method \w
_diffrn_radiation_source 'SuperNova (Mo) X-ray Source'
_diffrn_radiation_type MoK\a
_diffrn_radiation_wavelength 0.71073
_diffrn_reflns_av_R_equivalents 0.0919
_diffrn_reflns_av_sigmaI/netI 0.0474
_diffrn_reflns_limit_h_max 10
_diffrn_reflns_limit_h_min -10
_diffrn_reflns_limit_k_max 11
_diffrn_reflns_limit_k_min -11
_diffrn_reflns_limit_l_max 17
_diffrn_reflns_limit_l_min -17
_diffrn_reflns_number 20647
_diffrn_reflns_theta_full 26.500
_diffrn_reflns_theta_max 28.86
_diffrn_reflns_theta_min 2.48
_diffrn_standards_decay_% 0
_diffrn_standards_interval_count 0
_diffrn_standards_number 0
_exptl_absorpt_coefficient_mu 0.102
_exptl_absorpt_correction_T_max 0.9829
_exptl_absorpt_correction_T_min 0.5079
_exptl_absorpt_correction_type multi-scan
_exptl_absorpt_process_details
;
(CrysAlis PRO; Oxford Diffraction, 2014)
;
_exptl_crystal_colour red
_exptl_crystal_density_diffrn 1.379
_exptl_crystal_density_method 'not measured'
_exptl_crystal_description block
_exptl_crystal_F_000 356
_exptl_crystal_size_max 0.34
_exptl_crystal_size_mid 0.23
_exptl_crystal_size_min 0.17
_refine_diff_density_max 0.308
_refine_diff_density_min -0.372
_refine_ls_extinction_method none
_refine_ls_goodness_of_fit_ref 1.030
_refine_ls_hydrogen_treatment constr
_refine_ls_matrix_type full
_refine_ls_number_parameters 228
_refine_ls_number_reflns 3953
_refine_ls_number_restraints 0
_refine_ls_restrained_S_all 1.030
_refine_ls_R_factor_all 0.0719
_refine_ls_R_factor_gt 0.0526
_refine_ls_shift/su_max 0.000
_refine_ls_shift/su_mean 0.000
_refine_ls_structure_factor_coef Fsqd
_refine_ls_weighting_details 'w=1/[\s^2^(Fo^2^)+(0.0730P)^2^+0.1888P] where P=(Fo^2^+2Fc^2^)/3'
_refine_ls_weighting_scheme calc
_refine_ls_wR_factor_gt 0.1357
_refine_ls_wR_factor_ref 0.1530
_reflns_number_gt 2965
_reflns_number_total 3953
_reflns_threshold_expression >2sigma(I)
_cod_data_source_file wv3007sup1.cif
_cod_data_source_block 2
_cod_database_code 2022508
_shelx_space_group_comment
;
The symmetry employed for this shelxl refinement is uniquely defined
by the following loop, which should always be used as a source of
symmetry information in preference to the above space-group names.
They are only intended as comments.
;

loop_
_space_group_symop_operation_xyz
'x, y, z'
'-x, -y, -z'

loop_
_atom_site_type_symbol
_atom_site_label
_atom_site_fract_x
_atom_site_fract_y
_atom_site_fract_z
_atom_site_U_iso_or_equiv
_atom_site_adp_type
_atom_site_calc_flag
_atom_site_occupancy
_atom_site_disorder_assembly
_atom_site_disorder_group
B B1 0.2606(2) 0.0227(2) 0.29228(13) 0.0232(3) Uani d 1 . .
O O2 0.16721(12) 0.10249(13) 0.19984(8) 0.0242(3) Uani d 1 . .
C C3 0.22710(18) 0.13520(18) 0.11526(11) 0.0214(3) Uani d 1 . .
N N4 0.37553(15) 0.10459(15) 0.10316(9) 0.0227(3) Uani d 1 . .
C C5 0.48359(18) 0.03306(17) 0.18358(11) 0.0210(3) Uani d 1 . .
C C6 0.64306(18) 0.00080(18) 0.17044(12) 0.0248(3) Uani d 1 . .
H H6 0.6737 0.0263 0.1058 0.030 Uiso calc 1 . .
C C7 0.75499(19) -0.06748(19) 0.25046(13) 0.0287(4) Uani d 1 . .
H H7 0.8638 -0.0879 0.2419 0.034 Uiso calc 1 . .
C C8 0.7083(2) -0.1069(2) 0.34466(12) 0.0292(4) Uani d 1 . .
H H8 0.7849 -0.1532 0.4013 0.035 Uiso calc 1 . .
C C9 0.55000(19) -0.07757(19) 0.35357(12) 0.0259(3) Uani d 1 . .
H H9 0.5161 -0.1070 0.4164 0.031 Uiso calc 1 . .
N N10 0.43969(15) -0.00762(15) 0.27532(9) 0.0213(3) Uani d 1 . .
F F11 0.28629(11) 0.12133(12) 0.38840(7) 0.0320(3) Uani d 1 . .
F F12 0.17079(11) -0.12496(11) 0.29893(7) 0.0313(2) Uani d 1 . .
C C13 0.11647(18) 0.21145(18) 0.02888(11) 0.0230(3) Uani d 1 . .
H H13 0.1608 0.2421 -0.0299 0.028 Uiso calc 1 . .
C C14 -0.04312(18) 0.24205(17) 0.02540(11) 0.0218(3) Uani d 1 . .
H H14 -0.0887 0.2119 0.0838 0.026 Uiso calc 1 . .
C C15 -0.14948(18) 0.31794(17) -0.06164(11) 0.0224(3) Uani d 1 . .
H H15 -0.1019 0.3540 -0.1180 0.027 Uiso calc 1 . .
C C16 -0.31252(18) 0.34050(17) -0.06754(11) 0.0218(3) Uani d 1 . .
H H16 -0.3568 0.3019 -0.0105 0.026 Uiso calc 1 . .
C C17 -0.42918(18) 0.41718(17) -0.15110(11) 0.0217(3) Uani d 1 . .
C C18 -0.38915(19) 0.47354(18) -0.24392(11) 0.0243(3) Uani d 1 . .
H H18 -0.2795 0.4614 -0.2544 0.029 Uiso calc 1 . .
C C19 -0.5044(2) 0.54619(19) -0.32062(12) 0.0261(3) Uani d 1 . .
H H19 -0.4729 0.5823 -0.3828 0.031 Uiso calc 1 . .
C C20 -0.6686(2) 0.56789(19) -0.30836(11) 0.0278(4) Uani d 1 . .
C C21 -0.70956(19) 0.51175(19) -0.21539(12) 0.0263(3) Uani d 1 . .
H H21 -0.8188 0.5241 -0.2043 0.032 Uiso calc 1 . .
C C22 -0.59203(19) 0.43864(18) -0.13978(11) 0.0227(3) Uani d 1 . .
H H22 -0.6233 0.4016 -0.0777 0.027 Uiso calc 1 . .
N N23 -0.7829(2) 0.6411(2) -0.38437(12) 0.0455(4) Uani d 1 . .
C C24 -0.7416(2) 0.6897(2) -0.48204(13) 0.0371(4) Uani d 1 . .
H H24A -0.6395 0.7701 -0.4623 0.056 Uiso calc 1 . .
H H24B -0.8379 0.7380 -0.5272 0.056 Uiso calc 1 . .
H H24C -0.7193 0.5941 -0.5232 0.056 Uiso calc 1 . .
C C25 -0.9488(2) 0.6653(2) -0.36915(14) 0.0385(4) Uani d 1 . .
H H25A -1.0108 0.5596 -0.3642 0.058 Uiso calc 1 . .
H H25B -1.0141 0.7172 -0.4312 0.058 Uiso calc 1 . .
H H25C -0.9340 0.7353 -0.3017 0.058 Uiso calc 1 . .

loop_
_atom_site_aniso_label
_atom_site_aniso_U_11
_atom_site_aniso_U_22
_atom_site_aniso_U_33
_atom_site_aniso_U_12
_atom_site_aniso_U_13
_atom_site_aniso_U_23
B1 0.0198(8) 0.0301(9) 0.0202(7) 0.0021(6) 0.0065(6) 0.0022(6)
O2 0.0204(5) 0.0333(6) 0.0216(5) 0.0067(4) 0.0082(4) 0.0049(4)
C3 0.0206(7) 0.0205(7) 0.0229(7) -0.0013(5) 0.0077(5) -0.0016(5)
N4 0.0208(6) 0.0241(7) 0.0243(6) 0.0026(5) 0.0080(5) 0.0023(5)
C5 0.0188(7) 0.0204(7) 0.0227(7) -0.0014(5) 0.0062(5) -0.0031(5)
C6 0.0211(7) 0.0250(8) 0.0294(7) -0.0005(6) 0.0106(6) -0.0002(6)
C7 0.0178(7) 0.0286(8) 0.0376(8) 0.0014(6) 0.0059(6) -0.0054(6)
C8 0.0239(7) 0.0307(9) 0.0284(8) 0.0065(6) -0.0009(6) -0.0025(6)
C9 0.0231(7) 0.0314(8) 0.0221(7) 0.0045(6) 0.0041(5) 0.0010(6)
N10 0.0189(6) 0.0236(7) 0.0203(6) 0.0015(5) 0.0044(5) -0.0012(5)
F11 0.0273(5) 0.0476(6) 0.0222(4) 0.0091(4) 0.0081(3) -0.0037(4)
F12 0.0210(4) 0.0367(6) 0.0375(5) 0.0016(4) 0.0094(4) 0.0107(4)
C13 0.0244(7) 0.0229(8) 0.0224(7) 0.0024(6) 0.0073(5) 0.0025(5)
C14 0.0236(7) 0.0186(7) 0.0226(7) -0.0008(6) 0.0065(5) 0.0000(5)
C15 0.0248(7) 0.0193(7) 0.0224(7) 0.0013(6) 0.0058(5) 0.0008(5)
C16 0.0243(7) 0.0197(7) 0.0209(7) 0.0017(6) 0.0061(5) 0.0007(5)
C17 0.0235(7) 0.0192(7) 0.0212(7) 0.0012(6) 0.0051(5) -0.0006(5)
C18 0.0241(7) 0.0249(8) 0.0254(7) 0.0037(6) 0.0093(6) 0.0005(6)
C19 0.0335(8) 0.0266(8) 0.0212(7) 0.0068(6) 0.0109(6) 0.0044(6)
C20 0.0351(8) 0.0286(8) 0.0211(7) 0.0139(7) 0.0066(6) 0.0010(6)
C21 0.0246(7) 0.0298(8) 0.0255(7) 0.0080(6) 0.0074(6) -0.0003(6)
C22 0.0255(7) 0.0221(7) 0.0217(7) 0.0018(6) 0.0084(5) 0.0019(5)
N23 0.0527(10) 0.0674(11) 0.0278(7) 0.0409(9) 0.0156(6) 0.0178(7)
C24 0.0484(10) 0.0363(9) 0.0234(8) 0.0093(8) 0.0018(7) 0.0045(6)
C25 0.0339(9) 0.0460(11) 0.0326(9) 0.0143(8) 0.0001(7) 0.0027(7)

loop_
_atom_type_symbol
_atom_type_description
_atom_type_scat_dispersion_real
_atom_type_scat_dispersion_imag
_atom_type_scat_source
C C 0.0033 0.0016 'International Tables Vol C Tables 4.2.6.8 and 6.1.1.4'
H H 0.0000 0.0000 'International Tables Vol C Tables 4.2.6.8 and 6.1.1.4'
N N 0.0061 0.0033 'International Tables Vol C Tables 4.2.6.8 and 6.1.1.4'
B B 0.0013 0.0007 'International Tables Vol C Tables 4.2.6.8 and 6.1.1.4'
F F 0.0171 0.0103 'International Tables Vol C Tables 4.2.6.8 and 6.1.1.4'
O O 0.0106 0.0060 'International Tables Vol C Tables 4.2.6.8 and 6.1.1.4'

loop_
_geom_angle_atom_site_label_1
_geom_angle_atom_site_label_2
_geom_angle_atom_site_label_3
_geom_angle_site_symmetry_1
_geom_angle_site_symmetry_3
_geom_angle
_geom_angle_publ_flag
F12 B1 F11 . . 109.81(12) ?
F12 B1 O2 . . 110.14(12) ?
F11 B1 O2 . . 110.23(13) ?
F12 B1 N10 . . 109.14(13) ?
F11 B1 N10 . . 108.69(11) ?
O2 B1 N10 . . 108.80(11) ?
C3 O2 B1 . . 123.43(11) ?
N4 C3 O2 . . 125.81(14) ?
N4 C3 C13 . . 117.66(13) ?
O2 C3 C13 . . 116.53(12) ?
C3 N4 C5 . . 119.15(12) ?
N10 C5 N4 . . 121.75(12) ?
N10 C5 C6 . . 119.27(14) ?
N4 C5 C6 . . 118.98(13) ?
C7 C6 C5 . . 120.23(14) ?
C7 C6 H6 . . 119.9 ?
C5 C6 H6 . . 119.9 ?
C6 C7 C8 . . 119.66(14) ?
C6 C7 H7 . . 120.2 ?
C8 C7 H7 . . 120.2 ?
C9 C8 C7 . . 118.56(15) ?
C9 C8 H8 . . 120.7 ?
C7 C8 H8 . . 120.7 ?
N10 C9 C8 . . 122.01(14) ?
N10 C9 H9 . . 119.0 ?
C8 C9 H9 . . 119.0 ?
C9 N10 C5 . . 120.25(12) ?
C9 N10 B1 . . 118.74(12) ?
C5 N10 B1 . . 121.01(12) ?
C14 C13 C3 . . 125.21(14) ?
C14 C13 H13 . . 117.4 ?
C3 C13 H13 . . 117.4 ?
C13 C14 C15 . . 123.77(14) ?
C13 C14 H14 . . 118.1 ?
C15 C14 H14 . . 118.1 ?
C16 C15 C14 . . 123.46(14) ?
C16 C15 H15 . . 118.3 ?
C14 C15 H15 . . 118.3 ?
C15 C16 C17 . . 127.54(14) ?
C15 C16 H16 . . 116.2 ?
C17 C16 H16 . . 116.2 ?
C22 C17 C18 . . 116.60(13) ?
C22 C17 C16 . . 119.24(13) ?
C18 C17 C16 . . 124.15(13) ?
C19 C18 C17 . . 121.85(14) ?
C19 C18 H18 . . 119.1 ?
C17 C18 H18 . . 119.1 ?
C18 C19 C20 . . 121.18(13) ?
C18 C19 H19 . . 119.4 ?
C20 C19 H19 . . 119.4 ?
N23 C20 C21 . . 121.55(14) ?
N23 C20 C19 . . 121.17(14) ?
C21 C20 C19 . . 117.28(14) ?
C22 C21 C20 . . 120.50(14) ?
C22 C21 H21 . . 119.8 ?
C20 C21 H21 . . 119.8 ?
C21 C22 C17 . . 122.59(14) ?
C21 C22 H22 . . 118.7 ?
C17 C22 H22 . . 118.7 ?
C20 N23 C24 . . 120.56(15) ?
C20 N23 C25 . . 120.30(14) ?
C24 N23 C25 . . 119.10(14) ?
N23 C24 H24A . . 109.5 ?
N23 C24 H24B . . 109.5 ?
H24A C24 H24B . . 109.5 ?
N23 C24 H24C . . 109.5 ?
H24A C24 H24C . . 109.5 ?
H24B C24 H24C . . 109.5 ?
N23 C25 H25A . . 109.5 ?
N23 C25 H25B . . 109.5 ?
H25A C25 H25B . . 109.5 ?
N23 C25 H25C . . 109.5 ?
H25A C25 H25C . . 109.5 ?
H25B C25 H25C . . 109.5 ?

loop_
_geom_bond_atom_site_label_1
_geom_bond_atom_site_label_2
_geom_bond_site_symmetry_2
_geom_bond_distance
_geom_bond_publ_flag
B1 F12 . 1.3800(19) ?
B1 F11 . 1.3859(17) ?
B1 O2 . 1.4593(19) ?
B1 N10 . 1.5706(19) ?
O2 C3 . 1.3250(17) ?
C3 N4 . 1.3043(19) ?
C3 C13 . 1.450(2) ?
N4 C5 . 1.3719(19) ?
C5 N10 . 1.3599(19) ?
C5 C6 . 1.401(2) ?
C6 C7 . 1.370(2) ?
C6 H6 . 0.9500 ?
C7 C8 . 1.397(2) ?
C7 H7 . 0.9500 ?
C8 C9 . 1.367(2) ?
C8 H8 . 0.9500 ?
C9 N10 . 1.3576(19) ?
C9 H9 . 0.9500 ?
C13 C14 . 1.338(2) ?
C13 H13 . 0.9500 ?
C14 C15 . 1.438(2) ?
C14 H14 . 0.9500 ?
C15 C16 . 1.342(2) ?
C15 H15 . 0.9500 ?
C16 C17 . 1.454(2) ?
C16 H16 . 0.9500 ?
C17 C22 . 1.398(2) ?
C17 C18 . 1.400(2) ?
C18 C19 . 1.380(2) ?
C18 H18 . 0.9500 ?
C19 C20 . 1.413(2) ?
C19 H19 . 0.9500 ?
C20 N23 . 1.373(2) ?
C20 C21 . 1.405(2) ?
C21 C22 . 1.384(2) ?
C21 H21 . 0.9500 ?
C22 H22 . 0.9500 ?
N23 C24 . 1.441(2) ?
N23 C25 . 1.445(2) ?
C24 H24A . 0.9800 ?
C24 H24B . 0.9800 ?
C24 H24C . 0.9800 ?
C25 H25A . 0.9800 ?
C25 H25B . 0.9800 ?
C25 H25C . 0.9800 ?

loop_
_geom_torsion_atom_site_label_1
_geom_torsion_atom_site_label_2
_geom_torsion_atom_site_label_3
_geom_torsion_atom_site_label_4
_geom_torsion_site_symmetry_1
_geom_torsion_site_symmetry_2
_geom_torsion_site_symmetry_3
_geom_torsion_site_symmetry_4
_geom_torsion
_geom_torsion_publ_flag
F12 B1 O2 C3 . . . . -117.06(14) ?
F11 B1 O2 C3 . . . . 121.62(13) ?
N10 B1 O2 C3 . . . . 2.52(18) ?
B1 O2 C3 N4 . . . . -1.3(2) ?
B1 O2 C3 C13 . . . . 178.54(12) ?
O2 C3 N4 C5 . . . . -0.4(2) ?
C13 C3 N4 C5 . . . . 179.76(11) ?
C3 N4 C5 N10 . . . . 0.4(2) ?
C3 N4 C5 C6 . . . . -179.82(12) ?
N10 C5 C6 C7 . . . . -1.5(2) ?
N4 C5 C6 C7 . . . . 178.66(12) ?
C5 C6 C7 C8 . . . . 0.9(2) ?
C6 C7 C8 C9 . . . . 0.7(2) ?
C7 C8 C9 N10 . . . . -1.8(2) ?
C8 C9 N10 C5 . . . . 1.2(2) ?
C8 C9 N10 B1 . . . . -179.69(13) ?
N4 C5 N10 C9 . . . . -179.69(12) ?
C6 C5 N10 C9 . . . . 0.5(2) ?
N4 C5 N10 B1 . . . . 1.2(2) ?
C6 C5 N10 B1 . . . . -178.60(12) ?
F12 B1 N10 C9 . . . . -61.37(16) ?
F11 B1 N10 C9 . . . . 58.37(18) ?
O2 B1 N10 C9 . . . . 178.42(11) ?
F12 B1 N10 C5 . . . . 117.74(14) ?
F11 B1 N10 C5 . . . . -122.52(14) ?
O2 B1 N10 C5 . . . . -2.47(18) ?
N4 C3 C13 C14 . . . . 175.79(13) ?
O2 C3 C13 C14 . . . . -4.1(2) ?
C3 C13 C14 C15 . . . . -179.99(12) ?
C13 C14 C15 C16 . . . . 176.36(13) ?
C14 C15 C16 C17 . . . . 179.24(12) ?
C15 C16 C17 C22 . . . . -176.11(13) ?
C15 C16 C17 C18 . . . . 3.4(2) ?
C22 C17 C18 C19 . . . . -0.2(2) ?
C16 C17 C18 C19 . . . . -179.71(13) ?
C17 C18 C19 C20 . . . . 0.4(2) ?
C18 C19 C20 N23 . . . . 179.58(15) ?
C18 C19 C20 C21 . . . . -0.3(2) ?
N23 C20 C21 C22 . . . . -179.85(15) ?
C19 C20 C21 C22 . . . . 0.1(2) ?
C20 C21 C22 C17 . . . . 0.1(2) ?
C18 C17 C22 C21 . . . . -0.1(2) ?
C16 C17 C22 C21 . . . . 179.46(12) ?
C21 C20 N23 C24 . . . . -176.59(15) ?
C19 C20 N23 C24 . . . . 3.5(3) ?
C21 C20 N23 C25 . . . . 1.2(3) ?
C19 C20 N23 C25 . . . . -178.69(15) ?

_cod_database_fobs_code 2022508
